data_4320294
loop_
_publ_author_name
'Rhett Kempe'
'Elmar Kessenich'
'Axel Schulz'

_publ_section_title
;
 [Me3SiN(PPh3).ICN]: A New Labile Donor-Acceptor Complex
;
_journal_name_full 'Inorganic Chemistry'
_journal_page_first 5182
_journal_page_last 5187
_journal_paper_doi 10.1021/ic0102687
_journal_volume 40
_journal_year 2001
_chemical_formula_sum 'C22 H24 I N2 P Si'
_chemical_formula_weight 502.39
_chemical_name_systematic
;
  ?
;
_space_group_IT_number 15
_symmetry_cell_setting monoclinic
_symmetry_space_group_name_Hall '-C 2yc'
_symmetry_space_group_name_H-M 'C 1 2/c 1'
_atom_sites_solution_hydrogens geom
_atom_sites_solution_primary direct
_atom_sites_solution_secondary difmap
_audit_creation_method SHELXL
_cell_angle_alpha 90.00
_cell_angle_beta 92.05(3)
_cell_angle_gamma 90.00
_cell_formula_units_Z 16
_cell_length_a 26.991(5)
_cell_length_b 8.338(2)
_cell_length_c 42.892(9)
_cell_measurement_reflns_used 5000
_cell_measurement_temperature 293(2)
_cell_measurement_theta_max 16
_cell_measurement_theta_min 4
_cell_volume 9647(4)
_computing_cell_refinement STOE-CELL
_computing_data_collection STOE-EXPOSE
_computing_data_reduction STOE-INTEGRATE
_computing_molecular_graphics SCHAKAL-92
_computing_publication_material SHELXL-93
_computing_structure_refinement 'SHELXL-93 (Sheldrick, 1993)'
_computing_structure_solution 'SHELXS-86 (Sheldrick, 1990)'
_diffrn_ambient_temperature 293(2)
_diffrn_measurement_device STOE-IPDS
_diffrn_measurement_method 'LASER SCANNED IMAGING PLATE'
_diffrn_radiation_monochromator graphite
_diffrn_radiation_source 'fine-focus sealed tube'
_diffrn_radiation_type MoK\a
_diffrn_radiation_wavelength 0.71073
_diffrn_reflns_av_R_equivalents 0.0313
_diffrn_reflns_av_sigmaI/netI 0.0509
_diffrn_reflns_limit_h_max 23
_diffrn_reflns_limit_h_min -24
_diffrn_reflns_limit_k_max 7
_diffrn_reflns_limit_k_min -7
_diffrn_reflns_limit_l_max 37
_diffrn_reflns_limit_l_min 0
_diffrn_reflns_number 6237
_diffrn_reflns_theta_max 18.43
_diffrn_reflns_theta_min 1.51
_diffrn_standards_interval_time 360
_diffrn_standards_number 50-200
_exptl_absorpt_coefficient_mu 1.452
_exptl_absorpt_correction_type 'MEAN ABSORPTION INTENSITY METHOD'
_exptl_crystal_colour LIGHT_YELLOW
_exptl_crystal_density_diffrn 1.384
_exptl_crystal_description PRISM
_exptl_crystal_F_000 4032
_exptl_crystal_size_max 0.4
_exptl_crystal_size_mid 0.4
_exptl_crystal_size_min 0.3
_refine_diff_density_max 0.509
_refine_diff_density_min -0.421
_refine_diff_density_rms 0.084
_refine_ls_extinction_method none
_refine_ls_goodness_of_fit_all 0.964
_refine_ls_goodness_of_fit_obs 1.036
_refine_ls_matrix_type full
_refine_ls_number_parameters 437
_refine_ls_number_reflns 3433
_refine_ls_number_restraints 0
_refine_ls_restrained_S_all 0.968
_refine_ls_restrained_S_obs 1.036
_refine_ls_R_factor_all 0.0528
_refine_ls_R_factor_obs 0.0396
_refine_ls_shift/esd_max -0.001
_refine_ls_shift/esd_mean 0.000
_refine_ls_structure_factor_coef Fsqd
_refine_ls_weighting_details 'w=1/[\s^2^(Fo^2^)+(0.0729P)^2^+0.0000P] where P=(Fo^2^+2Fc^2^)/3'
_refine_ls_weighting_scheme calc
_refine_ls_wR_factor_all 0.1047
_refine_ls_wR_factor_obs 0.0982
_reflns_number_observed 2732
_reflns_number_total 3435
_reflns_observed_criterion >2sigma(I)
_cod_data_source_file ic0102687.cif
_cod_data_source_block IC0102687
_cod_depositor_comments
;
The following automatic conversions were performed:

'_symmetry_cell_setting' value 'MONOCLINIC' changed to 'monoclinic'
according to the built-in table from CIF Core dictionary named
'cif_core.dic' version 2.4.1 from 2010-06-29.

Automatic conversion script
Id: cif_fix_values 1646 2011-03-28 12:23:43Z adriana 

The following automatic conversions were performed:

'_refine_ls_weighting_scheme' value 'calc
w=1/[\s^2^(Fo^2^)+(0.0729P)^2^+0.0000P] where P=(Fo^2^+2Fc^2^)/3' was
changed to 'calc'. New tag '_refine_ls_weighting_details' was
created. The value of the new tag was set to
'w=1/[\s^2^(Fo^2^)+(0.0729P)^2^+0.0000P] where P=(Fo^2^+2Fc^2^)/3'.

Automatic conversion script
Id: cif_fix_values 3143 2015-03-26 13:38:13Z robertas 
;
_cod_original_cell_volume 9646.7(36)
_cod_database_code 4320294

loop_
_symmetry_equiv_pos_as_xyz
'x, y, z'
'-x, y, -z+1/2'
'x+1/2, y+1/2, z'
'-x+1/2, y+1/2, -z+1/2'
'-x, -y, -z'
'x, -y, z-1/2'
'-x+1/2, -y+1/2, -z'
'x+1/2, -y+1/2, z-1/2'

loop_
_atom_site_aniso_label
_atom_site_aniso_U_11
_atom_site_aniso_U_22
_atom_site_aniso_U_33
_atom_site_aniso_U_23
_atom_site_aniso_U_13
_atom_site_aniso_U_12
C1 0.037(7) 0.098(10) 0.161(11) -0.033(8) 0.004(7) -0.005(6)
C2 0.165(13) 0.099(10) 0.083(8) 0.027(7) 0.012(8) 0.013(9)
C3 0.044(7) 0.037(7) 0.058(6) 0.002(5) 0.001(5) -0.010(6)
C4 0.043(7) 0.053(7) 0.070(6) 0.007(5) 0.006(5) 0.000(7)
C5 0.040(8) 0.069(10) 0.081(7) -0.011(6) 0.008(5) -0.010(6)
C6 0.040(8) 0.076(9) 0.086(7) -0.009(6) 0.013(6) -0.025(8)
C7 0.058(9) 0.061(8) 0.119(9) 0.018(6) 0.018(7) -0.020(8)
C8 0.039(8) 0.056(9) 0.096(7) 0.003(6) 0.005(5) -0.002(6)
C9 0.035(5) 0.052(8) 0.047(6) -0.001(5) 0.002(4) -0.011(5)
C10 0.053(6) 0.060(8) 0.056(7) 0.009(6) -0.005(5) -0.011(6)
C11 0.086(9) 0.063(8) 0.091(9) 0.015(9) 0.007(7) -0.007(6)
C12 0.088(9) 0.094(12) 0.065(9) 0.041(8) 0.008(7) 0.010(8)
C13 0.093(9) 0.094(11) 0.053(8) 0.017(7) -0.001(6) -0.012(7)
C14 0.066(7) 0.065(7) 0.065(7) 0.011(7) 0.000(6) -0.012(5)
C15 0.034(6) 0.036(6) 0.056(6) -0.003(5) 0.002(5) -0.009(4)
C16 0.056(7) 0.052(7) 0.066(8) -0.009(5) -0.002(6) 0.007(6)
C17 0.075(9) 0.095(10) 0.067(8) -0.022(8) 0.008(6) 0.004(8)
C18 0.042(7) 0.077(9) 0.114(10) -0.038(9) 0.006(8) 0.019(6)
C19 0.055(7) 0.057(8) 0.089(9) -0.005(6) -0.013(7) 0.004(6)
C20 0.048(7) 0.053(7) 0.070(7) -0.008(6) -0.005(5) 0.004(6)
C21 0.069(8) 0.047(7) 0.040(6) 0.002(5) -0.003(6) -0.004(6)
C22 0.102(9) 0.063(8) 0.050(6) 0.010(6) 0.000(7) -0.005(6)
C23 0.159(15) 0.079(10) 0.064(9) 0.009(8) 0.010(8) -0.021(9)
C24 0.205(19) 0.047(9) 0.077(10) 0.004(7) -0.047(13) -0.012(12)
C25 0.124(13) 0.072(10) 0.097(10) -0.012(8) -0.036(10) 0.021(9)
C26 0.100(11) 0.061(8) 0.068(8) 0.002(7) -0.020(6) 0.008(7)
C27 0.053(7) 0.068(7) 0.050(6) 0.007(6) 0.000(6) 0.008(5)
C28 0.086(10) 0.082(9) 0.107(10) -0.026(8) 0.035(8) -0.011(8)
C29 0.074(11) 0.089(11) 0.158(15) -0.016(9) -0.007(9) -0.009(9)
C30 0.099(12) 0.098(12) 0.178(16) 0.040(12) 0.007(14) -0.025(9)
C31 0.082(12) 0.201(17) 0.103(12) 0.030(11) 0.018(9) -0.031(11)
C32 0.079(9) 0.150(12) 0.058(8) 0.004(7) -0.008(7) -0.027(9)
C33 0.063(8) 0.050(7) 0.059(6) 0.003(6) 0.017(6) -0.003(5)
C34 0.069(9) 0.103(10) 0.064(7) 0.000(6) -0.001(7) 0.007(8)
C35 0.068(10) 0.148(13) 0.103(10) 0.005(10) 0.012(8) 0.037(10)
C36 0.099(14) 0.079(10) 0.152(13) 0.001(10) 0.066(11) 0.016(8)
C37 0.097(12) 0.128(13) 0.169(14) -0.076(10) 0.048(12) -0.037(11)
C38 0.056(9) 0.125(11) 0.146(11) -0.068(10) 0.023(8) -0.003(8)
Si1 0.044(2) 0.049(2) 0.058(2) -0.0026(12) 0.0076(13) 0.0008(12)
Si2 0.145(3) 0.068(2) 0.063(2) -0.010(2) -0.014(2) 0.006(2)
P1 0.0345(14) 0.041(2) 0.0510(14) 0.0018(11) 0.0043(11) -0.0036(11)
P2 0.061(2) 0.051(2) 0.0413(14) 0.0020(12) 0.0008(12) 0.0008(13)
I1 0.0402(4) 0.0559(5) 0.0693(5) -0.0058(3) 0.0045(3) -0.0062(3)
I2 0.0880(6) 0.0827(6) 0.0556(4) 0.0095(3) -0.0035(4) 0.0034(4)

loop_
_atom_site_label
_atom_site_type_symbol
_atom_site_fract_x
_atom_site_fract_y
_atom_site_fract_z
_atom_site_U_iso_or_equiv
_atom_site_thermal_displace_type
_atom_site_occupancy
_atom_site_calc_flag
_atom_site_refinement_flags
_atom_site_disorder_group
C1 C 0.8123(4) -0.0328(14) 0.4608(3) 0.099(4) Uani 1 d . .
C2 C 0.6614(5) -0.4180(15) 0.2921(3) 0.115(4) Uani 1 d . .
C3 C 0.5595(3) -0.2639(12) 0.4327(2) 0.046(2) Uani 1 d . .
C4 C 0.5192(4) -0.1650(12) 0.4264(2) 0.055(2) Uani 1 d . .
H4 H 0.5241(4) -0.0625(12) 0.4185(2) 0.066 Uiso 1 calc R .
C5 C 0.4721(4) -0.2172(15) 0.4317(2) 0.063(3) Uani 1 d . .
H5 H 0.4452(4) -0.1494(15) 0.4276(2) 0.076 Uiso 1 calc R .
C6 C 0.4642(4) -0.3670(17) 0.4429(2) 0.067(3) Uani 1 d . .
H6 H 0.4322(4) -0.4018(17) 0.4465(2) 0.081 Uiso 1 calc R .
C7 C 0.5039(5) -0.4667(13) 0.4487(2) 0.079(3) Uani 1 d . .
H7 H 0.4987(5) -0.5696(13) 0.4563(2) 0.095 Uiso 1 calc R .
C8 C 0.5511(4) -0.4161(13) 0.4434(2) 0.064(3) Uani 1 d . .
H8 H 0.5776(4) -0.4855(13) 0.4471(2) 0.076 Uiso 1 calc R .
C9 C 0.6170(3) -0.0607(12) 0.3951(2) 0.045(2) Uani 1 d . .
C10 C 0.6317(3) 0.0966(14) 0.3962(2) 0.057(2) Uani 1 d . .
H10 H 0.6453(3) 0.1387(14) 0.4147(2) 0.068 Uiso 1 calc R .
C11 C 0.6267(4) 0.1933(13) 0.3701(3) 0.080(3) Uani 1 d . .
H11 H 0.6367(4) 0.3000(13) 0.3711(3) 0.096 Uiso 1 calc R .
C12 C 0.6070(4) 0.1318(18) 0.3427(3) 0.082(3) Uani 1 d . .
H12 H 0.6040(4) 0.1970(18) 0.3251(3) 0.099 Uiso 1 calc R .
C13 C 0.5918(4) -0.0253(18) 0.3410(2) 0.080(3) Uani 1 d . .
H13 H 0.5782(4) -0.0664(18) 0.3224(2) 0.096 Uiso 1 calc R .
C14 C 0.5969(3) -0.1216(12) 0.3671(3) 0.065(3) Uani 1 d . .
H14 H 0.5867(3) -0.2281(12) 0.3661(3) 0.079 Uiso 1 calc R .
C15 C 0.6631(3) -0.3472(10) 0.4227(2) 0.042(2) Uani 1 d . .
C16 C 0.6837(4) -0.3755(12) 0.3938(2) 0.058(3) Uani 1 d . .
H16 H 0.6749(4) -0.3114(12) 0.3767(2) 0.070 Uiso 1 calc R .
C17 C 0.7169(4) -0.4990(16) 0.3908(3) 0.079(3) Uani 1 d . .
H17 H 0.7300(4) -0.5199(16) 0.3714(3) 0.095 Uiso 1 calc R .
C18 C 0.7310(3) -0.5915(13) 0.4158(4) 0.078(3) Uani 1 d . .
H18 H 0.7542(3) -0.6725(13) 0.4136(4) 0.093 Uiso 1 calc R .
C19 C 0.7110(4) -0.5657(13) 0.4445(3) 0.067(3) Uani 1 d . .
H19 H 0.7202(4) -0.6308(13) 0.4613(3) 0.081 Uiso 1 calc R .
C20 C 0.6773(3) -0.4434(12) 0.4482(2) 0.057(2) Uani 1 d . .
H20 H 0.6641(3) -0.4250(12) 0.4676(2) 0.069 Uiso 1 calc R .
C21 C 0.5995(4) -0.0133(11) 0.1423(2) 0.052(2) Uani 1 d . .
C22 C 0.6364(4) 0.0359(13) 0.1231(2) 0.072(3) Uani 1 d . .
H22 H 0.6677(4) -0.0099(13) 0.1254(2) 0.086 Uiso 1 calc R .
C23 C 0.6281(6) 0.1511(17) 0.1004(3) 0.100(4) Uani 1 d . .
H23 H 0.6534(6) 0.1839(17) 0.0877(3) 0.120 Uiso 1 calc R .
C24 C 0.5819(9) 0.2155(15) 0.0972(3) 0.111(5) Uani 1 d . .
H24 H 0.5761(9) 0.2944(15) 0.0821(3) 0.133 Uiso 1 calc R .
C25 C 0.5435(6) 0.1683(17) 0.1153(4) 0.098(4) Uani 1 d . .
H25 H 0.5119(6) 0.2119(17) 0.1123(4) 0.118 Uiso 1 calc R .
C26 C 0.5532(5) 0.0537(14) 0.1381(2) 0.077(3) Uani 1 d . .
H26 H 0.5279(5) 0.0214(14) 0.1509(2) 0.092 Uiso 1 calc R .
C27 C 0.5587(3) -0.2723(12) 0.1766(2) 0.057(3) Uani 1 d . .
C28 C 0.5396(5) -0.3566(14) 0.1511(3) 0.091(3) Uani 1 d . .
H28 H 0.5560(5) -0.3529(14) 0.1324(3) 0.109 Uiso 1 calc R .
C29 C 0.4967(5) -0.4459(16) 0.1526(4) 0.108(4) Uani 1 d . .
H29 H 0.4840(5) -0.4991(16) 0.1350(4) 0.129 Uiso 1 calc R .
C30 C 0.4734(6) -0.4556(18) 0.1797(5) 0.125(5) Uani 1 d . .
H30 H 0.4455(6) -0.5205(18) 0.1811(5) 0.150 Uiso 1 calc R .
C31 C 0.4899(6) -0.3726(24) 0.2047(4) 0.129(5) Uani 1 d . .
H31 H 0.4728(6) -0.3778(24) 0.2232(4) 0.154 Uiso 1 calc R .
C32 C 0.5327(5) -0.2779(16) 0.2034(3) 0.096(4) Uani 1 d . .
H32 H 0.5435(5) -0.2188(16) 0.2207(3) 0.115 Uiso 1 calc R .
C33 C 0.6634(4) -0.2704(11) 0.1627(2) 0.057(2) Uani 1 d . .
C34 C 0.7086(5) -0.2535(14) 0.1775(2) 0.079(3) Uani 1 d . .
H34 H 0.7123(5) -0.1809(14) 0.1939(2) 0.094 Uiso 1 calc R .
C35 C 0.7492(5) -0.3415(21) 0.1688(3) 0.106(4) Uani 1 d . .
H35 H 0.7799(5) -0.3266(21) 0.1789(3) 0.127 Uiso 1 calc R .
C36 C 0.7439(6) -0.4510(17) 0.1450(4) 0.109(4) Uani 1 d . .
H36 H 0.7707(6) -0.5135(17) 0.1394(4) 0.130 Uiso 1 calc R .
C37 C 0.6989(7) -0.4675(18) 0.1297(3) 0.130(5) Uani 1 d . .
H37 H 0.6953(7) -0.5393(18) 0.1131(3) 0.156 Uiso 1 calc R .
C38 C 0.6594(4) -0.3795(16) 0.1384(3) 0.108(4) Uani 1 d . .
H38 H 0.6290(4) -0.3928(16) 0.1279(3) 0.130 Uiso 1 calc R .
C39 C 0.5644(3) -0.1358(11) 0.5083(2) 0.069(3) Uiso 1 d . .
H39A H 0.5399(3) -0.1670(11) 0.4927(2) 0.104 Uiso 1 calc R .
H39B H 0.5486(3) -0.0801(11) 0.5248(2) 0.104 Uiso 1 calc R .
H39C H 0.5808(3) -0.2296(11) 0.5165(2) 0.104 Uiso 1 calc R .
C40 C 0.6568(3) 0.0541(12) 0.5216(2) 0.076(3) Uiso 1 d . .
H40A H 0.6733(3) -0.0407(12) 0.5293(2) 0.114 Uiso 1 calc R .
H40B H 0.6403(3) 0.1055(12) 0.5383(2) 0.114 Uiso 1 calc R .
H40C H 0.6807(3) 0.1263(12) 0.5133(2) 0.114 Uiso 1 calc R .
C41 C 0.5799(4) 0.1869(12) 0.4765(2) 0.085(3) Uiso 1 d . .
H41A H 0.5557(4) 0.1618(12) 0.4603(2) 0.127 Uiso 1 calc R .
H41B H 0.6043(4) 0.2583(12) 0.4685(2) 0.127 Uiso 1 calc R .
H41C H 0.5639(4) 0.2375(12) 0.4936(2) 0.127 Uiso 1 calc R .
C42 C 0.5854(7) 0.1690(29) 0.2484(5) 0.246(9) Uiso 1 d . .
H42A H 0.5874(7) 0.0879(29) 0.2643(5) 0.369 Uiso 1 calc R .
H42B H 0.5528(7) 0.1679(29) 0.2386(5) 0.369 Uiso 1 calc R .
H42C H 0.5916(7) 0.2722(29) 0.2577(5) 0.369 Uiso 1 calc R .
C43 C 0.6220(6) 0.2926(21) 0.1918(4) 0.185(7) Uiso 1 d . .
H43A H 0.6451(6) 0.2805(21) 0.1755(4) 0.278 Uiso 1 calc R .
H43B H 0.6275(6) 0.3936(21) 0.2021(4) 0.278 Uiso 1 calc R .
H43C H 0.5888(6) 0.2895(21) 0.1830(4) 0.278 Uiso 1 calc R .
C44 C 0.6900(7) 0.1570(27) 0.2433(5) 0.242(9) Uiso 1 d . .
H44A H 0.7175(7) 0.1384(27) 0.2301(5) 0.363 Uiso 1 calc R .
H44B H 0.6913(7) 0.0822(27) 0.2603(5) 0.363 Uiso 1 calc R .
H44C H 0.6917(7) 0.2644(27) 0.2513(5) 0.363 Uiso 1 calc R .
N1 N 0.6407(2) -0.0916(7) 0.46001(13) 0.043(2) Uiso 1 d . .
N2 N 0.8547(4) -0.0270(13) 0.4620(2) 0.115(3) Uiso 1 d . .
N3 N 0.6252(2) -0.0637(8) 0.20672(15) 0.058(2) Uiso 1 d . .
N4 N 0.6664(4) -0.5017(15) 0.3137(3) 0.134(4) Uiso 1 d . .
Si1 Si 0.61070(9) -0.0013(3) 0.49050(5) 0.0502(7) Uani 1 d . .
Si2 Si 0.63044(14) 0.1297(4) 0.21997(6) 0.0924(11) Uani 1 d . .
P1 P 0.62178(8) -0.1836(3) 0.42996(5) 0.0422(6) Uani 1 d . .
P2 P 0.61281(9) -0.1475(3) 0.17487(5) 0.0510(7) Uani 1 d . .
I1 I 0.73765(2) -0.05623(7) 0.460441(13) 0.0551(3) Uani 1 d . .
I2 I 0.64752(3) -0.27019(9) 0.254877(13) 0.0756(3) Uani 1 d . .

loop_
_atom_type_symbol
_atom_type_description
_atom_type_scat_dispersion_real
_atom_type_scat_dispersion_imag
_atom_type_scat_source
C C 0.0033 0.0016 'International Tables Vol C Tables 4.2.6.8 and 6.1.1.4'
H H 0.0000 0.0000 'International Tables Vol C Tables 4.2.6.8 and 6.1.1.4'
N N 0.0061 0.0033 'International Tables Vol C Tables 4.2.6.8 and 6.1.1.4'
Si Si 0.0817 0.0704 'International Tables Vol C Tables 4.2.6.8 and 6.1.1.4'
P P 0.1023 0.0942 'International Tables Vol C Tables 4.2.6.8 and 6.1.1.4'
I I -0.4742 1.8119 'International Tables Vol C Tables 4.2.6.8 and 6.1.1.4'

loop_
_geom_angle_atom_site_label_1
_geom_angle_atom_site_label_2
_geom_angle_atom_site_label_3
_geom_angle
_geom_angle_site_symmetry_1
_geom_angle_site_symmetry_3
_geom_angle_publ_flag
N2 C1 I1 176.1(11) . . ?
N4 C2 I2 175.9(12) . . ?
C8 C3 C4 118.5(8) . . ?
C8 C3 P1 121.9(8) . . ?
C4 C3 P1 119.4(8) . . ?
C5 C4 C3 120.4(9) . . ?
C6 C5 C4 120.6(9) . . ?
C5 C6 C7 119.4(9) . . ?
C8 C7 C6 120.6(10) . . ?
C7 C8 C3 120.6(9) . . ?
C10 C9 C14 118.9(8) . . ?
C10 C9 P1 119.9(7) . . ?
C14 C9 P1 121.1(8) . . ?
C9 C10 C11 120.6(9) . . ?
C12 C11 C10 120.0(10) . . ?
C11 C12 C13 120.6(9) . . ?
C12 C13 C14 119.3(10) . . ?
C13 C14 C9 120.7(10) . . ?
C20 C15 C16 119.4(8) . . ?
C20 C15 P1 117.0(8) . . ?
C16 C15 P1 123.4(8) . . ?
C17 C16 C15 119.4(9) . . ?
C16 C17 C18 120.8(9) . . ?
C17 C18 C19 120.5(9) . . ?
C18 C19 C20 120.1(9) . . ?
C19 C20 C15 119.7(9) . . ?
C26 C21 C22 118.3(9) . . ?
C26 C21 P2 120.3(9) . . ?
C22 C21 P2 121.1(9) . . ?
C21 C22 C23 121.8(11) . . ?
C24 C23 C22 118.1(13) . . ?
C23 C24 C25 122.5(13) . . ?
C24 C25 C26 117.9(12) . . ?
C21 C26 C25 121.4(11) . . ?
C32 C27 C28 117.3(9) . . ?
C32 C27 P2 119.8(9) . . ?
C28 C27 P2 122.8(9) . . ?
C29 C28 C27 121.7(11) . . ?
C30 C29 C28 119.6(13) . . ?
C29 C30 C31 120.6(14) . . ?
C30 C31 C32 120.6(13) . . ?
C27 C32 C31 120.2(11) . . ?
C34 C33 C38 117.5(9) . . ?
C34 C33 P2 118.9(9) . . ?
C38 C33 P2 123.5(10) . . ?
C33 C34 C35 121.7(11) . . ?
C36 C35 C34 119.5(12) . . ?
C37 C36 C35 119.4(12) . . ?
C38 C37 C36 120.4(12) . . ?
C37 C38 C33 121.5(11) . . ?
P1 N1 Si1 133.2(4) . . ?
P2 N3 Si2 136.4(4) . . ?
N1 Si1 C40 109.4(4) . . ?
N1 Si1 C41 109.7(4) . . ?
C40 Si1 C41 107.6(4) . . ?
N1 Si1 C39 112.6(4) . . ?
C40 Si1 C39 107.4(4) . . ?
C41 Si1 C39 109.9(4) . . ?
N3 Si2 C42 110.5(8) . . ?
N3 Si2 C43 118.3(6) . . ?
C42 Si2 C43 104.1(9) . . ?
N3 Si2 C44 110.5(7) . . ?
C42 Si2 C44 101.9(9) . . ?
C43 Si2 C44 110.3(9) . . ?
N1 P1 C15 109.2(4) . . ?
N1 P1 C3 113.6(3) . . ?
C15 P1 C3 108.2(4) . . ?
N1 P1 C9 114.4(4) . . ?
C15 P1 C9 108.2(4) . . ?
C3 P1 C9 102.9(4) . . ?
N3 P2 C33 111.5(5) . . ?
N3 P2 C27 111.9(4) . . ?
C33 P2 C27 107.9(5) . . ?
N3 P2 C21 115.4(4) . . ?
C33 P2 C21 105.1(5) . . ?
C27 P2 C21 104.5(5) . . ?

loop_
_geom_bond_atom_site_label_1
_geom_bond_atom_site_label_2
_geom_bond_distance
_geom_bond_site_symmetry_2
_geom_bond_publ_flag
C1 N2 1.145(11) . ?
C1 I1 2.023(10) . ?
C2 N4 1.163(13) . ?
C2 I2 2.040(12) . ?
C3 C8 1.371(11) . ?
C3 C4 1.386(11) . ?
C3 P1 1.817(9) . ?
C4 C5 1.371(11) . ?
C5 C6 1.357(13) . ?
C6 C7 1.372(13) . ?
C7 C8 1.368(12) . ?
C9 C10 1.371(11) . ?
C9 C14 1.394(11) . ?
C9 P1 1.815(9) . ?
C10 C11 1.382(12) . ?
C11 C12 1.372(13) . ?
C12 C13 1.374(14) . ?
C13 C14 1.383(13) . ?
C15 C20 1.400(11) . ?
C15 C16 1.399(11) . ?
C15 P1 1.795(9) . ?
C16 C17 1.375(13) . ?
C17 C18 1.367(13) . ?
C18 C19 1.375(13) . ?
C19 C20 1.379(12) . ?
C21 C26 1.374(12) . ?
C21 C22 1.379(12) . ?
C21 P2 1.815(9) . ?
C22 C23 1.380(15) . ?
C23 C24 1.36(2) . ?
C24 C25 1.38(2) . ?
C25 C26 1.387(15) . ?
C27 C32 1.369(13) . ?
C27 C28 1.386(13) . ?
C27 P2 1.797(10) . ?
C28 C29 1.38(2) . ?
C29 C30 1.34(2) . ?
C30 C31 1.34(2) . ?
C31 C32 1.40(2) . ?
C33 C34 1.363(12) . ?
C33 C38 1.385(13) . ?
C33 P2 1.798(10) . ?
C34 C35 1.382(14) . ?
C35 C36 1.37(2) . ?
C36 C37 1.37(2) . ?
C37 C38 1.36(2) . ?
C39 Si1 1.863(9) . ?
C40 Si1 1.849(9) . ?
C41 Si1 1.864(10) . ?
C42 Si2 1.78(2) . ?
C43 Si2 1.83(2) . ?
C44 Si2 1.88(2) . ?
N1 P1 1.569(6) . ?
N1 Si1 1.734(6) . ?
N3 P2 1.560(7) . ?
N3 Si2 1.714(8) . ?
